data_4502346
loop_
_publ_author_name
'Huang, Fu-Ping'
'Tian, Jin-Lei'
'Gu, Wen'
'Liu, Xin'
'Yan, Shi-Ping'
'Liao, Dai-Zheng'
'Cheng, Peng'

_publ_section_title
;
 Co(II) Coordination Polymers: Positional Isomeric Effect, Structural and
 Magnetic Diversification
;
_journal_issue 3
_journal_name_full 'Crystal Growth &amp; Design'
_journal_page_first 1145
_journal_paper_doi 10.1021/cg901014r
_journal_volume 10
_journal_year 2010
_chemical_formula_sum 'C20 H15 Co N5 O5'
_chemical_formula_weight 464.30
_chemical_name_systematic
; 
 ? 
;
_space_group_IT_number 14
_symmetry_cell_setting monoclinic
_symmetry_space_group_name_Hall '-P 2yn'
_symmetry_space_group_name_H-M 'P 1 21/n 1'
_atom_sites_solution_hydrogens geom
_atom_sites_solution_primary direct
_atom_sites_solution_secondary difmap
_audit_creation_method SHELXL-97
_cell_angle_alpha 90.00
_cell_angle_beta 95.20(3)
_cell_angle_gamma 90.00
_cell_formula_units_Z 4
_cell_length_a 12.345(3)
_cell_length_b 12.155(2)
_cell_length_c 13.603(3)
_cell_measurement_temperature 293(2)
_cell_measurement_theta_max 25.5
_cell_volume 2032.8(8)
_computing_structure_refinement 'SHELXL-97 (Sheldrick, 1997)'
_computing_structure_solution 'SHELXS-97 (Sheldrick, 1990)'
_diffrn_ambient_temperature 293(2)
_diffrn_measured_fraction_theta_full 0.998
_diffrn_measured_fraction_theta_max 0.998
_diffrn_radiation_monochromator graphite
_diffrn_radiation_source 'fine-focus sealed tube'
_diffrn_radiation_type MoK\a
_diffrn_radiation_wavelength 0.71073
_diffrn_reflns_av_R_equivalents 0.0733
_diffrn_reflns_av_sigmaI/netI 0.0560
_diffrn_reflns_limit_h_max 14
_diffrn_reflns_limit_h_min -14
_diffrn_reflns_limit_k_max 14
_diffrn_reflns_limit_k_min -14
_diffrn_reflns_limit_l_max 16
_diffrn_reflns_limit_l_min -16
_diffrn_reflns_number 17364
_diffrn_reflns_theta_full 25.50
_diffrn_reflns_theta_max 25.50
_diffrn_reflns_theta_min 3.01
_exptl_absorpt_coefficient_mu 0.887
_exptl_absorpt_correction_T_max 0.830
_exptl_absorpt_correction_T_min 0.626
_exptl_absorpt_correction_type multi-scan
_exptl_absorpt_process_details sadabs
_exptl_crystal_colour red
_exptl_crystal_density_diffrn 1.517
_exptl_crystal_density_method 'not measured'
_exptl_crystal_description block
_exptl_crystal_F_000 948
_exptl_crystal_size_max 0.54
_exptl_crystal_size_mid 0.46
_exptl_crystal_size_min 0.21
_refine_diff_density_max 0.272
_refine_diff_density_min -0.345
_refine_diff_density_rms 0.064
_refine_ls_extinction_method none
_refine_ls_goodness_of_fit_ref 1.199
_refine_ls_hydrogen_treatment mixed
_refine_ls_matrix_type full
_refine_ls_number_parameters 340
_refine_ls_number_reflns 3770
_refine_ls_number_restraints 0
_refine_ls_restrained_S_all 1.199
_refine_ls_R_factor_all 0.0882
_refine_ls_R_factor_gt 0.0610
_refine_ls_shift/su_max 0.001
_refine_ls_shift/su_mean 0.000
_refine_ls_structure_factor_coef Fsqd
_refine_ls_weighting_details 'calc w=1/[\s^2^(Fo^2^)+(0.0249P)^2^+1.5887P] where P=(Fo^2^+2Fc^2^)/3'
_refine_ls_weighting_scheme calc
_refine_ls_wR_factor_gt 0.0893
_refine_ls_wR_factor_ref 0.0964
_reflns_number_gt 3022
_reflns_number_total 3770
_reflns_threshold_expression >2sigma(I)
_cod_data_source_file cg901014r_si_006.cif
_cod_data_source_block aa
_cod_original_cell_volume 2032.8(7)
_cod_original_sg_symbol_H-M p21/n
_cod_database_code 4502346

loop_
_symmetry_equiv_pos_as_xyz
'x, y, z'
'-x+1/2, y+1/2, -z+1/2'
'-x, -y, -z'
'x-1/2, -y-1/2, z-1/2'

loop_
_atom_site_label
_atom_site_type_symbol
_atom_site_fract_x
_atom_site_fract_y
_atom_site_fract_z
_atom_site_U_iso_or_equiv
_atom_site_adp_type
_atom_site_occupancy
_atom_site_symmetry_multiplicity
_atom_site_calc_flag
O3 O 0.53733(19) 1.40463(18) 0.60083(17) 0.0301(6) Uani 1 1 d
O4 O 0.4283(2) 1.33301(18) 0.47800(17) 0.0337(6) Uani 1 1 d
C5 C 0.4875(3) 1.3269(3) 0.5575(2) 0.0225(8) Uani 1 1 d
C4 C 0.4995(3) 1.2148(3) 0.6035(2) 0.0210(8) Uani 1 1 d
N5 N 1.2844(2) 0.5278(2) 0.5108(2) 0.0296(7) Uani 1 1 d
C20 C 1.2561(3) 0.4728(4) 0.5895(3) 0.0413(10) Uani 1 1 d
C17 C 1.2580(3) 0.6347(3) 0.5060(3) 0.0312(9) Uani 1 1 d
C19 C 1.2035(4) 0.5196(4) 0.6632(3) 0.0532(13) Uani 1 1 d
C18 C 1.1786(4) 0.6303(4) 0.6575(3) 0.0509(13) Uani 1 1 d
C16 C 1.2063(3) 0.6901(3) 0.5765(3) 0.0344(9) Uani 1 1 d
Co1 Co 0.86995(4) 1.04018(4) 0.89629(3) 0.02226(14) Uani 1 1 d
N1 N 0.9540(2) 1.0974(2) 0.7730(2) 0.0309(7) Uani 1 1 d
O2 O 0.73860(19) 0.97344(19) 0.79053(17) 0.0330(6) Uani 1 1 d
O1 O 0.73460(19) 1.14352(19) 0.84186(17) 0.0320(6) Uani 1 1 d
C14 C 1.1202(3) 0.9631(3) 0.5971(3) 0.0339(9) Uani 1 1 d
C13 C 1.0083(3) 1.0258(3) 0.7224(3) 0.0298(9) Uani 1 1 d
C12 C 1.0643(3) 1.0537(3) 0.6423(3) 0.0324(9) Uani 1 1 d
N2 N 1.1258(3) 0.8616(3) 0.6323(2) 0.0394(8) Uani 1 1 d
C1 C 0.6954(3) 1.0679(3) 0.7869(2) 0.0262(8) Uani 1 1 d
C2 C 0.5997(3) 1.0899(3) 0.7139(2) 0.0245(8) Uani 1 1 d
N3 N 1.1707(3) 0.9686(3) 0.5141(2) 0.0353(8) Uani 1 1 d
C3 C 0.5814(3) 1.1949(3) 0.6777(3) 0.0253(8) Uani 1 1 d
N4 N 1.2120(3) 0.8684(3) 0.4930(2) 0.0380(8) Uani 1 1 d
C7 C 0.4471(3) 1.0249(3) 0.6083(3) 0.0338(10) Uani 1 1 d
C8 C 0.5324(3) 1.0050(3) 0.6788(3) 0.0316(9) Uani 1 1 d
C6 C 0.4316(3) 1.1299(3) 0.5699(3) 0.0288(9) Uani 1 1 d
C15 C 1.1823(3) 0.8077(3) 0.5668(3) 0.0340(9) Uani 1 1 d
C11 C 1.0619(4) 1.1613(4) 0.6122(3) 0.0498(12) Uani 1 1 d
C10 C 1.0042(4) 1.2358(4) 0.6630(4) 0.0611(15) Uani 1 1 d
C9 C 0.9517(4) 1.2011(3) 0.7420(3) 0.0487(12) Uani 1 1 d
O5 O 0.7918(3) 0.8673(3) 0.6178(2) 0.0492(9) Uani 1 1 d
H13 H 1.006(3) 0.955(3) 0.743(2) 0.031(10) Uiso 1 1 d
H17 H 1.275(3) 0.673(3) 0.451(3) 0.030(10) Uiso 1 1 d
H3 H 0.626(3) 1.252(3) 0.701(2) 0.026(9) Uiso 1 1 d
H11 H 1.095(3) 1.182(3) 0.556(3) 0.045(12) Uiso 1 1 d
H3A H 1.182(3) 1.022(3) 0.480(3) 0.039(13) Uiso 1 1 d
H20 H 1.273(3) 0.401(3) 0.590(3) 0.037(11) Uiso 1 1 d
H7 H 0.402(3) 0.965(3) 0.585(3) 0.043(11) Uiso 1 1 d
H6 H 0.377(3) 1.142(3) 0.517(3) 0.038(11) Uiso 1 1 d
H19 H 1.184(3) 0.477(3) 0.718(3) 0.059(13) Uiso 1 1 d
H8 H 0.545(3) 0.937(3) 0.700(2) 0.027(10) Uiso 1 1 d
H18 H 1.145(3) 0.666(3) 0.708(3) 0.059(13) Uiso 1 1 d
H10 H 1.001(3) 1.308(3) 0.642(3) 0.047(12) Uiso 1 1 d
H9 H 0.914(3) 1.250(3) 0.777(3) 0.043(12) Uiso 1 1 d
H5A H 0.784(4) 0.898(4) 0.669(4) 0.068(18) Uiso 1 1 d
H5B H 0.795(5) 0.799(5) 0.629(4) 0.12(2) Uiso 1 1 d

loop_
_atom_site_aniso_label
_atom_site_aniso_U_11
_atom_site_aniso_U_22
_atom_site_aniso_U_33
_atom_site_aniso_U_23
_atom_site_aniso_U_13
_atom_site_aniso_U_12
O3 0.0405(16) 0.0177(13) 0.0311(14) -0.0011(11) -0.0023(12) -0.0083(11)
O4 0.0488(17) 0.0194(13) 0.0296(15) 0.0032(11) -0.0155(13) 0.0026(12)
C5 0.022(2) 0.0216(19) 0.024(2) 0.0020(16) 0.0015(16) 0.0036(15)
C4 0.025(2) 0.0183(18) 0.0194(18) 0.0009(15) -0.0016(15) 0.0006(15)
N5 0.0375(18) 0.0249(17) 0.0263(16) 0.0009(15) 0.0021(13) 0.0013(14)
C20 0.049(3) 0.030(3) 0.046(3) 0.007(2) 0.012(2) 0.004(2)
C17 0.040(2) 0.026(2) 0.029(2) 0.0032(18) 0.0064(18) 0.0024(18)
C19 0.076(3) 0.041(3) 0.048(3) 0.012(2) 0.035(3) 0.010(2)
C18 0.072(3) 0.042(3) 0.043(3) 0.004(2) 0.031(2) 0.011(2)
C16 0.040(2) 0.030(2) 0.035(2) 0.0013(19) 0.0127(18) 0.0053(18)
Co1 0.0282(3) 0.0155(2) 0.0220(3) -0.0011(2) -0.00338(18) 0.0017(2)
N1 0.0355(19) 0.0194(16) 0.0379(18) -0.0041(15) 0.0048(14) -0.0001(14)
O2 0.0397(15) 0.0248(14) 0.0326(15) 0.0005(12) -0.0065(12) 0.0098(12)
O1 0.0372(16) 0.0254(14) 0.0313(15) -0.0038(12) -0.0092(12) 0.0037(12)
C14 0.039(2) 0.034(2) 0.030(2) -0.002(2) 0.0067(17) -0.002(2)
C13 0.040(2) 0.017(2) 0.033(2) 0.0000(18) 0.0023(17) 0.0011(17)
C12 0.036(2) 0.027(2) 0.034(2) -0.0005(18) 0.0070(17) 0.0005(18)
N2 0.053(2) 0.0279(18) 0.039(2) 0.0017(15) 0.0175(17) 0.0056(16)
C1 0.030(2) 0.026(2) 0.0219(19) 0.0040(16) 0.0005(15) 0.0047(16)
C2 0.026(2) 0.0247(19) 0.0224(19) 0.0038(16) -0.0017(15) 0.0024(15)
N3 0.045(2) 0.0253(18) 0.0370(19) 0.0023(17) 0.0128(16) 0.0002(16)
C3 0.028(2) 0.022(2) 0.026(2) -0.0019(16) -0.0018(16) -0.0025(16)
N4 0.050(2) 0.0293(19) 0.0372(19) -0.0029(16) 0.0157(16) 0.0036(16)
C7 0.039(2) 0.019(2) 0.041(2) 0.0023(18) -0.0102(18) -0.0080(17)
C8 0.041(2) 0.0172(19) 0.036(2) 0.0056(18) -0.0028(18) 0.0019(17)
C6 0.033(2) 0.024(2) 0.027(2) -0.0005(17) -0.0061(17) -0.0028(17)
C15 0.041(2) 0.027(2) 0.035(2) -0.0028(19) 0.0120(19) 0.0053(18)
C11 0.073(3) 0.035(3) 0.046(3) 0.004(2) 0.028(3) -0.001(2)
C10 0.099(4) 0.019(2) 0.072(3) 0.010(2) 0.042(3) 0.003(2)
C9 0.068(3) 0.024(2) 0.057(3) -0.006(2) 0.026(3) 0.002(2)
O5 0.085(3) 0.0305(19) 0.0330(19) 0.0025(16) 0.0094(16) -0.0039(17)

loop_
_atom_type_symbol
_atom_type_description
_atom_type_scat_dispersion_real
_atom_type_scat_dispersion_imag
_atom_type_scat_source
C C 0.0033 0.0016 'International Tables Vol C Tables 4.2.6.8 and 6.1.1.4'
H H 0.0000 0.0000 'International Tables Vol C Tables 4.2.6.8 and 6.1.1.4'
N N 0.0061 0.0033 'International Tables Vol C Tables 4.2.6.8 and 6.1.1.4'
O O 0.0106 0.0060 'International Tables Vol C Tables 4.2.6.8 and 6.1.1.4'
Co Co 0.3494 0.9721 'International Tables Vol C Tables 4.2.6.8 and 6.1.1.4'

loop_
_geom_angle_atom_site_label_1
_geom_angle_atom_site_label_2
_geom_angle_atom_site_label_3
_geom_angle
_geom_angle_site_symmetry_1
_geom_angle_site_symmetry_3
_geom_angle_publ_flag
C5 O3 Co1 152.7(2) . 2_656 ?
C5 O4 Co1 132.9(2) . 4_585 ?
O3 C5 O4 126.0(3) . . ?
O3 C5 C4 117.7(3) . . ?
O4 C5 C4 116.2(3) . . ?
C6 C4 C3 119.5(3) . . ?
C6 C4 C5 120.4(3) . . ?
C3 C4 C5 120.0(3) . . ?
C20 N5 C17 116.4(3) . . ?
C20 N5 Co1 125.2(3) . 4_675 ?
C17 N5 Co1 118.4(2) . 4_675 ?
N5 C20 C19 123.7(4) . . ?
N5 C20 H20 114(2) . . ?
C19 C20 H20 122(2) . . ?
N5 C17 C16 124.5(4) . . ?
N5 C17 H17 118(2) . . ?
C16 C17 H17 118(2) . . ?
C20 C19 C18 118.9(4) . . ?
C20 C19 H19 121(2) . . ?
C18 C19 H19 120(2) . . ?
C19 C18 C16 119.0(4) . . ?
C19 C18 H18 121(3) . . ?
C16 C18 H18 120(3) . . ?
C17 C16 C18 117.4(4) . . ?
C17 C16 C15 121.3(3) . . ?
C18 C16 C15 121.3(4) . . ?
O4 Co1 O3 116.56(10) 4_686 2_646 y
O4 Co1 N5 94.01(11) 4_686 4_576 y
O3 Co1 N5 89.25(11) 2_646 4_576 y
O4 Co1 N1 90.53(11) 4_686 . y
O3 Co1 N1 88.08(10) 2_646 . y
N5 Co1 N1 175.40(11) 4_576 . y
O4 Co1 O1 88.33(10) 4_686 . y
O3 Co1 O1 154.77(9) 2_646 . y
N5 Co1 O1 93.26(10) 4_576 . y
N1 Co1 O1 87.58(10) . . y
O4 Co1 O2 147.99(9) 4_686 . y
O3 Co1 O2 95.43(9) 2_646 . y
N5 Co1 O2 87.19(10) 4_576 . y
N1 Co1 O2 89.34(10) . . y
O1 Co1 O2 59.69(9) . . y
C13 N1 C9 117.0(4) . . ?
C13 N1 Co1 119.4(2) . . ?
C9 N1 Co1 123.5(3) . . ?
C1 O2 Co1 88.5(2) . . ?
C1 O1 Co1 91.3(2) . . ?
N2 C14 N3 109.8(3) . . ?
N2 C14 C12 124.1(3) . . ?
N3 C14 C12 126.1(3) . . ?
N1 C13 C12 124.0(3) . . ?
N1 C13 H13 115(2) . . ?
C12 C13 H13 121(2) . . ?
C11 C12 C13 118.1(4) . . ?
C11 C12 C14 126.2(4) . . ?
C13 C12 C14 115.7(3) . . ?
C14 N2 C15 103.1(3) . . ?
O1 C1 O2 120.3(3) . . ?
O1 C1 C2 120.2(3) . . ?
O2 C1 C2 119.5(3) . . ?
C3 C2 C8 119.6(3) . . ?
C3 C2 C1 119.8(3) . . ?
C8 C2 C1 120.6(3) . . ?
C14 N3 N4 110.2(3) . . ?
C14 N3 H3A 130(3) . . ?
N4 N3 H3A 120(3) . . ?
C2 C3 C4 120.5(3) . . ?
C2 C3 H3 120(2) . . ?
C4 C3 H3 120(2) . . ?
C15 N4 N3 101.8(3) . . ?
C8 C7 C6 119.6(4) . . ?
C8 C7 H7 119(2) . . ?
C6 C7 H7 121(2) . . ?
C7 C8 C2 120.4(4) . . ?
C7 C8 H8 120(2) . . ?
C2 C8 H8 120(2) . . ?
C4 C6 C7 120.3(3) . . ?
C4 C6 H6 120(2) . . ?
C7 C6 H6 119(2) . . ?
N4 C15 N2 115.1(3) . . ?
N4 C15 C16 123.0(3) . . ?
N2 C15 C16 121.9(3) . . ?
C12 C11 C10 118.4(4) . . ?
C12 C11 H11 121(2) . . ?
C10 C11 H11 121(2) . . ?
C9 C10 C11 119.6(4) . . ?
C9 C10 H10 121(2) . . ?
C11 C10 H10 119(2) . . ?
N1 C9 C10 122.8(4) . . ?
N1 C9 H9 116(2) . . ?
C10 C9 H9 121(2) . . ?
H5A O5 H5B 108(5) . . ?

loop_
_geom_bond_atom_site_label_1
_geom_bond_atom_site_label_2
_geom_bond_distance
_geom_bond_site_symmetry_2
_geom_bond_publ_flag
O3 C5 1.246(4) . ?
O3 Co1 2.005(2) 2_656 ?
O4 C5 1.251(4) . ?
O4 Co1 1.996(2) 4_585 ?
C5 C4 1.501(4) . ?
C4 C6 1.381(5) . ?
C4 C3 1.383(5) . ?
N5 C20 1.335(5) . ?
N5 C17 1.340(4) . ?
N5 Co1 2.127(3) 4_675 ?
C20 C19 1.367(6) . ?
C20 H20 0.90(4) . ?
C17 C16 1.376(5) . ?
C17 H17 0.92(3) . ?
C19 C18 1.380(6) . ?
C19 H19 0.96(4) . ?
C18 C16 1.389(5) . ?
C18 H18 0.94(4) . ?
C16 C15 1.463(5) . ?
Co1 O4 1.996(2) 4_686 y
Co1 O3 2.005(2) 2_646 y
Co1 N5 2.127(3) 4_576 y
Co1 N1 2.165(3) . y
Co1 O1 2.167(2) . y
Co1 O2 2.221(2) . y
N1 C13 1.329(4) . ?
N1 C9 1.329(5) . ?
O2 C1 1.265(4) . ?
O1 C1 1.254(4) . ?
C14 N2 1.323(5) . ?
C14 N3 1.340(5) . ?
C14 C12 1.464(5) . ?
C13 C12 1.384(5) . ?
C13 H13 0.90(3) . ?
C12 C11 1.370(5) . ?
N2 C15 1.350(4) . ?
C1 C2 1.498(5) . ?
C2 C3 1.379(5) . ?
C2 C8 1.382(5) . ?
N3 N4 1.361(4) . ?
N3 H3A 0.82(4) . ?
C3 H3 0.93(3) . ?
N4 C15 1.325(4) . ?
C7 C8 1.380(5) . ?
C7 C6 1.386(5) . ?
C7 H7 0.95(4) . ?
C8 H8 0.89(3) . ?
C6 H6 0.95(4) . ?
C11 C10 1.377(6) . ?
C11 H11 0.93(4) . ?
C10 C9 1.372(6) . ?
C10 H10 0.92(4) . ?
C9 H9 0.92(4) . ?
O5 H5A 0.81(5) . ?
O5 H5B 0.85(6) . ?

loop_
_geom_torsion_atom_site_label_1
_geom_torsion_atom_site_label_2
_geom_torsion_atom_site_label_3
_geom_torsion_atom_site_label_4
_geom_torsion
_geom_torsion_site_symmetry_1
Co1 O3 C5 O4 -43.9(7) 2_656
Co1 O3 C5 C4 135.6(4) 2_656
Co1 O4 C5 O3 -9.5(6) 4_585
Co1 O4 C5 C4 170.9(2) 4_585
O3 C5 C4 C6 167.9(3) .
O4 C5 C4 C6 -12.5(5) .
O3 C5 C4 C3 -14.5(5) .
O4 C5 C4 C3 165.1(3) .
C17 N5 C20 C19 -0.3(6) .
Co1 N5 C20 C19 178.3(4) 4_675
C20 N5 C17 C16 1.1(6) .
Co1 N5 C17 C16 -177.7(3) 4_675
N5 C20 C19 C18 -0.6(8) .
C20 C19 C18 C16 1.0(8) .
N5 C17 C16 C18 -0.7(6) .
N5 C17 C16 C15 178.7(4) .
C19 C18 C16 C17 -0.3(7) .
C19 C18 C16 C15 -179.7(4) .
O4 Co1 N1 C13 135.0(3) 4_686
O3 Co1 N1 C13 18.5(3) 2_646
N5 Co1 N1 C13 -36.1(15) 4_576
O1 Co1 N1 C13 -136.7(3) .
O2 Co1 N1 C13 -77.0(3) .
O4 Co1 N1 C9 -47.3(3) 4_686
O3 Co1 N1 C9 -163.9(3) 2_646
N5 Co1 N1 C9 141.6(13) 4_576
O1 Co1 N1 C9 41.0(3) .
O2 Co1 N1 C9 100.7(3) .
O4 Co1 O2 C1 5.3(3) 4_686
O3 Co1 O2 C1 -172.7(2) 2_646
N5 Co1 O2 C1 98.3(2) 4_576
N1 Co1 O2 C1 -84.7(2) .
O1 Co1 O2 C1 2.89(19) .
O4 Co1 O1 C1 178.3(2) 4_686
O3 Co1 O1 C1 7.4(3) 2_646
N5 Co1 O1 C1 -87.7(2) 4_576
N1 Co1 O1 C1 87.7(2) .
O2 Co1 O1 C1 -2.92(19) .
C9 N1 C13 C12 1.9(6) .
Co1 N1 C13 C12 179.7(3) .
N1 C13 C12 C11 -1.2(6) .
N1 C13 C12 C14 179.3(3) .
N2 C14 C12 C11 175.7(4) .
N3 C14 C12 C11 -5.9(7) .
N2 C14 C12 C13 -4.9(6) .
N3 C14 C12 C13 173.5(4) .
N3 C14 N2 C15 0.3(4) .
C12 C14 N2 C15 179.0(4) .
Co1 O1 C1 O2 5.1(3) .
Co1 O1 C1 C2 -172.6(3) .
Co1 O2 C1 O1 -5.0(3) .
Co1 O2 C1 C2 172.8(3) .
O1 C1 C2 C3 26.2(5) .
O2 C1 C2 C3 -151.5(3) .
O1 C1 C2 C8 -156.9(4) .
O2 C1 C2 C8 25.4(5) .
N2 C14 N3 N4 -0.4(5) .
C12 C14 N3 N4 -179.0(3) .
C8 C2 C3 C4 -3.0(5) .
C1 C2 C3 C4 174.0(3) .
C6 C4 C3 C2 3.9(5) .
C5 C4 C3 C2 -173.7(3) .
C14 N3 N4 C15 0.3(4) .
C6 C7 C8 C2 2.4(6) .
C3 C2 C8 C7 -0.2(6) .
C1 C2 C8 C7 -177.1(3) .
C3 C4 C6 C7 -1.6(5) .
C5 C4 C6 C7 176.0(3) .
C8 C7 C6 C4 -1.5(6) .
N3 N4 C15 N2 -0.1(4) .
N3 N4 C15 C16 178.7(4) .
C14 N2 C15 N4 -0.1(5) .
C14 N2 C15 C16 -178.9(4) .
C17 C16 C15 N4 -2.7(6) .
C18 C16 C15 N4 176.7(4) .
C17 C16 C15 N2 176.0(4) .
C18 C16 C15 N2 -4.6(6) .
C13 C12 C11 C10 0.0(7) .
C14 C12 C11 C10 179.4(4) .
C12 C11 C10 C9 0.4(8) .
C13 N1 C9 C10 -1.4(7) .
Co1 N1 C9 C10 -179.1(4) .
C11 C10 C9 N1 0.3(8) .
